data_7116816
loop_
_publ_author_name
'Nikoletta B. Bathori'
'Luigi R. Nassimbeni'
'Jacco van de Streek'

_publ_section_title
;
 One hydrogen bond does not a separation make, or does it? Resolution of
 amines by diacetoneketogulonic acid
;
_journal_name_full Chem.Commun.
_journal_page_first 5664
_journal_paper_doi 10.1039/C5cc00440C
_journal_volume 51
_journal_year 2015
_chemical_absolute_configuration rm
_chemical_formula_moiety ' C12 H17 O7, C8 H12 N '
_chemical_formula_sum 'C20 H29 N O7'
_chemical_formula_weight 395.44
_chemical_name_systematic
; 
 ? 
;
_space_group_IT_number 4
_symmetry_cell_setting monoclinic
_symmetry_space_group_name_Hall 'P 2yb'
_symmetry_space_group_name_H-M 'P 1 21 1'
_atom_sites_solution_hydrogens geom
_atom_sites_solution_primary direct
_atom_sites_solution_secondary difmap
_audit_creation_method SHELXL-97
_audit_update_record
;
2013-07-16 deposited with the CCDC.
2015-02-17 downloaded from the CCDC.
;
_cell_angle_alpha 90.00
_cell_angle_beta 103.762(2)
_cell_angle_gamma 90.00
_cell_formula_units_Z 4
_cell_length_a 14.4045(11)
_cell_length_b 6.2322(5)
_cell_length_c 23.4872(18)
_cell_measurement_reflns_used 7077
_cell_measurement_temperature 173(2)
_cell_measurement_theta_max 25.84
_cell_measurement_theta_min 1.46
_cell_volume 2048.0(3)
_computing_structure_refinement 'SHELXL-97 (Sheldrick, 1997)'
_computing_structure_solution 'SHELXS-97 (Sheldrick, 1990)'
_diffrn_ambient_temperature 173(2)
_diffrn_measured_fraction_theta_full 0.992
_diffrn_measured_fraction_theta_max 0.992
_diffrn_radiation_monochromator graphite
_diffrn_radiation_source 'fine-focus sealed tube'
_diffrn_radiation_type MoK\a
_diffrn_radiation_wavelength 0.71073
_diffrn_reflns_av_R_equivalents 0.0216
_diffrn_reflns_av_sigmaI/netI 0.0444
_diffrn_reflns_limit_h_max 17
_diffrn_reflns_limit_h_min -17
_diffrn_reflns_limit_k_max 7
_diffrn_reflns_limit_k_min -5
_diffrn_reflns_limit_l_max 28
_diffrn_reflns_limit_l_min -28
_diffrn_reflns_number 10530
_diffrn_reflns_theta_full 25.84
_diffrn_reflns_theta_max 25.84
_diffrn_reflns_theta_min 1.46
_exptl_absorpt_coefficient_mu 0.097
_exptl_absorpt_correction_type none
_exptl_crystal_colour colorless
_exptl_crystal_density_diffrn 1.283
_exptl_crystal_density_method 'not measured'
_exptl_crystal_description rod
_exptl_crystal_F_000 848
_exptl_crystal_size_max 0.20
_exptl_crystal_size_mid 0.20
_exptl_crystal_size_min 0.20
_refine_diff_density_max 0.160
_refine_diff_density_min -0.151
_refine_diff_density_rms 0.034
_refine_ls_abs_structure_details 'Flack H D (1983), Acta Cryst. A39, 876-881'
_refine_ls_extinction_expression Fc^*^=kFc[1+0.001xFc^2^\l^3^/sin(2\q)]^-1/4^
_refine_ls_extinction_method SHELXL
_refine_ls_goodness_of_fit_ref 1.007
_refine_ls_hydrogen_treatment noref
_refine_ls_matrix_type full
_refine_ls_number_parameters 516
_refine_ls_number_reflns 7077
_refine_ls_number_restraints 7
_refine_ls_restrained_S_all 1.415
_refine_ls_R_factor_all 0.0543
_refine_ls_R_factor_gt 0.0382
_refine_ls_shift/su_max 0.000
_refine_ls_shift/su_mean 0.000
_refine_ls_structure_factor_coef Fsqd
_refine_ls_weighting_details 'calc w=1/[\s^2^(Fo^2^)+(0.0435P)^2^+0.0000P] where P=(Fo^2^+2Fc^2^)/3'
_refine_ls_weighting_scheme calc
_refine_ls_wR_factor_gt 0.0803
_refine_ls_wR_factor_ref 0.0872
_reflns_number_gt 5714
_reflns_number_total 7077
_reflns_threshold_expression >2sigma(I)
_cod_data_source_file c5cc00440c2.cif
_cod_data_source_block rpea
_cod_original_sg_symbol_H-M P21
_cod_database_code 7116816

loop_
_symmetry_equiv_pos_as_xyz
'x, y, z'
'-x, y+1/2, -z'

loop_
_atom_site_label
_atom_site_type_symbol
_atom_site_fract_x
_atom_site_fract_y
_atom_site_fract_z
_atom_site_U_iso_or_equiv
_atom_site_adp_type
_atom_site_occupancy
_atom_site_symmetry_multiplicity
_atom_site_calc_flag
_atom_site_refinement_flags
O1 O 0.25840(12) 0.3425(3) 0.13720(9) 0.0272(5) Uani 1 1 d .
C2 C 0.26325(19) 0.4763(5) 0.18689(13) 0.0222(7) Uani 1 1 d .
O3 O 0.29613(12) 0.3559(3) 0.23870(9) 0.0253(5) Uani 1 1 d .
C4 C 0.2139(2) 0.2521(5) 0.25172(14) 0.0287(7) Uani 1 1 d .
H4 H 0.1955 0.1246 0.2256 0.034 Uiso 1 1 calc R
C5 C 0.2359(2) 0.1827(6) 0.31460(15) 0.0392(9) Uani 1 1 d .
H5B H 0.1888 0.0728 0.3195 0.047 Uiso 1 1 calc R
H5A H 0.3000 0.1155 0.3247 0.047 Uiso 1 1 calc R
O6 O 0.23396(14) 0.3561(4) 0.35430(9) 0.0351(5) Uani 1 1 d .
C7 C 0.1495(2) 0.4818(5) 0.33904(14) 0.0286(7) Uani 1 1 d .
O8 O 0.14269(13) 0.5758(3) 0.28241(9) 0.0254(5) Uani 1 1 d .
C9 C 0.13554(19) 0.4233(5) 0.23659(13) 0.0254(7) Uani 1 1 d .
H9 H 0.0706 0.3561 0.2262 0.031 Uiso 1 1 calc R
C10 C 0.15790(18) 0.5345(5) 0.18387(13) 0.0231(7) Uani 1 1 d .
H10 H 0.1470 0.6929 0.1839 0.028 Uiso 1 1 calc R
O11 O 0.10414(13) 0.4333(4) 0.13221(9) 0.0332(6) Uani 1 1 d .
C12 C 0.1678(2) 0.3686(6) 0.09677(13) 0.0292(7) Uani 1 1 d .
C13 C 0.33639(19) 0.6564(5) 0.18775(12) 0.0214(6) Uani 1 1 d .
O14 O 0.30846(13) 0.8451(4) 0.18556(9) 0.0305(5) Uani 1 1 d .
O15 O 0.42127(12) 0.5941(3) 0.19087(9) 0.0253(5) Uani 1 1 d .
C16 C 0.1626(2) 0.6631(6) 0.38196(14) 0.0372(8) Uani 1 1 d .
H16B H 0.1700 0.6058 0.4216 0.056 Uiso 1 1 calc R
H16C H 0.1065 0.7573 0.3724 0.056 Uiso 1 1 calc R
H16A H 0.2198 0.7449 0.3799 0.056 Uiso 1 1 calc R
C17 C 0.0606(2) 0.3516(6) 0.34015(16) 0.0422(9) Uani 1 1 d .
H17C H 0.0539 0.2343 0.3117 0.063 Uiso 1 1 calc R
H17B H 0.0042 0.4445 0.3300 0.063 Uiso 1 1 calc R
H17A H 0.0665 0.2921 0.3795 0.063 Uiso 1 1 calc R
C18 C 0.1359(2) 0.1537(6) 0.07004(16) 0.0442(10) Uani 1 1 d .
H18C H 0.1783 0.1083 0.0453 0.066 Uiso 1 1 calc R
H18B H 0.0702 0.1648 0.0462 0.066 Uiso 1 1 calc R
H18A H 0.1383 0.0480 0.1013 0.066 Uiso 1 1 calc R
C19 C 0.1736(2) 0.5408(6) 0.05269(16) 0.0439(10) Uani 1 1 d .
H19C H 0.1981 0.6734 0.0733 0.066 Uiso 1 1 calc R
H19A H 0.1099 0.5668 0.0276 0.066 Uiso 1 1 calc R
H19B H 0.2168 0.4941 0.0285 0.066 Uiso 1 1 calc R
C20 C 0.4468(2) 0.0969(5) 0.08305(14) 0.0281(7) Uani 1 1 d .
C21 C 0.4391(2) 0.2802(6) 0.04898(15) 0.0381(9) Uani 1 1 d .
H21 H 0.4737 0.4055 0.0643 0.046 Uiso 1 1 calc R
C22 C 0.3804(2) 0.2820(7) -0.00783(16) 0.0458(10) Uani 1 1 d .
H22 H 0.3756 0.4083 -0.0310 0.055 Uiso 1 1 calc R
C23 C 0.3296(2) 0.1016(7) -0.03026(15) 0.0453(10) Uani 1 1 d .
H23 H 0.2894 0.1029 -0.0687 0.054 Uiso 1 1 calc R
C24 C 0.3377(3) -0.0803(7) 0.00355(15) 0.0448(10) Uani 1 1 d .
H24 H 0.3030 -0.2056 -0.0117 0.054 Uiso 1 1 calc R
C25 C 0.3955(2) -0.0827(6) 0.05935(15) 0.0362(8) Uani 1 1 d .
H25 H 0.4002 -0.2101 0.0821 0.043 Uiso 1 1 calc R
C26 C 0.51132(19) 0.0858(5) 0.14421(13) 0.0290(7) Uani 1 1 d .
H26 H 0.5337 -0.0657 0.1517 0.035 Uiso 1 1 calc R
C27 C 0.5989(2) 0.2295(7) 0.15328(15) 0.0494(11) Uani 1 1 d .
H27A H 0.6309 0.2068 0.1213 0.074 Uiso 1 1 calc R
H27B H 0.6430 0.1943 0.1908 0.074 Uiso 1 1 calc R
H27C H 0.5793 0.3800 0.1536 0.074 Uiso 1 1 calc R
N28 N 0.45652(15) 0.1445(4) 0.18878(10) 0.0231(6) Uani 1 1 d D
H28C H 0.4889 0.1355 0.2256 0.028 Uiso 1 1 d RD
H28A H 0.4047 0.0527 0.1885 0.028 Uiso 1 1 d RD
H28B H 0.4311 0.2826 0.1886 0.028 Uiso 1 1 d RD
O29 O 0.75777(13) 0.8810(4) 0.36884(9) 0.0296(5) Uani 1 1 d .
C30 C 0.75256(19) 0.9962(5) 0.31587(13) 0.0225(7) Uani 1 1 d .
O31 O 0.72719(12) 0.8568(3) 0.26783(9) 0.0265(5) Uani 1 1 d .
C32 C 0.8139(2) 0.7578(5) 0.26055(15) 0.0305(8) Uani 1 1 d .
H32 H 0.8340 0.6414 0.2902 0.037 Uiso 1 1 calc R
C33 C 0.7979(2) 0.6667(6) 0.19951(16) 0.0431(10) Uani 1 1 d .
H33B H 0.8503 0.5659 0.1980 0.052 Uiso 1 1 calc R
H33A H 0.7372 0.5848 0.1904 0.052 Uiso 1 1 calc R
O34 O 0.79383(14) 0.8295(4) 0.15649(10) 0.0405(6) Uani 1 1 d .
C35 C 0.8731(2) 0.9720(6) 0.16847(14) 0.0312(8) Uani 1 1 d .
O36 O 0.87657(13) 1.0801(3) 0.22300(9) 0.0257(5) Uani 1 1 d .
C37 C 0.88649(19) 0.9410(5) 0.27245(13) 0.0253(7) Uani 1 1 d .
H37 H 0.9533 0.8858 0.2858 0.030 Uiso 1 1 calc R
C38 C 0.85676(18) 1.0670(5) 0.32026(13) 0.0231(7) Uani 1 1 d .
H38 H 0.8627 1.2255 0.3155 0.028 Uiso 1 1 calc R
O39 O 0.90950(13) 0.9930(4) 0.37581(9) 0.0375(6) Uani 1 1 d .
C40 C 0.8431(2) 0.9417(6) 0.41063(15) 0.0371(9) Uani 1 1 d .
C41 C 0.67401(19) 1.1698(5) 0.30767(12) 0.0219(7) Uani 1 1 d .
O42 O 0.69899(13) 1.3596(4) 0.30721(10) 0.0320(5) Uani 1 1 d .
O43 O 0.58969(12) 1.0996(3) 0.30155(9) 0.0256(5) Uani 1 1 d .
C44 C 0.8534(2) 1.1425(7) 0.12202(14) 0.0441(9) Uani 1 1 d .
H44C H 0.8462 1.0760 0.0834 0.066 Uiso 1 1 calc R
H44B H 0.9067 1.2444 0.1289 0.066 Uiso 1 1 calc R
H44A H 0.7944 1.2185 0.1234 0.066 Uiso 1 1 calc R
C45 C 0.9670(2) 0.8561(6) 0.17023(15) 0.0404(9) Uani 1 1 d .
H45C H 0.9804 0.7549 0.2031 0.061 Uiso 1 1 calc R
H45B H 1.0189 0.9612 0.1752 0.061 Uiso 1 1 calc R
H45A H 0.9619 0.7777 0.1335 0.061 Uiso 1 1 calc R
C46 C 0.8806(3) 0.7503(8) 0.44787(18) 0.0634(13) Uani 1 1 d .
H46A H 0.8919 0.6323 0.4228 0.095 Uiso 1 1 calc R
H46C H 0.8337 0.7053 0.4696 0.095 Uiso 1 1 calc R
H46B H 0.9407 0.7882 0.4756 0.095 Uiso 1 1 calc R
C47 C 0.8245(2) 1.1372(7) 0.44456(15) 0.0496(10) Uani 1 1 d .
H47A H 0.8840 1.1813 0.4719 0.074 Uiso 1 1 calc R
H47B H 0.7766 1.1022 0.4666 0.074 Uiso 1 1 calc R
H47C H 0.8009 1.2547 0.4172 0.074 Uiso 1 1 calc R
C48 C 0.55084(19) 0.5560(5) 0.40478(13) 0.0254(7) Uani 1 1 d .
C49 C 0.5470(2) 0.3636(6) 0.43367(14) 0.0365(8) Uani 1 1 d .
H49 H 0.5130 0.2455 0.4131 0.044 Uiso 1 1 calc R
C50 C 0.5922(3) 0.3425(6) 0.49241(16) 0.0445(9) Uani 1 1 d .
H50 H 0.5887 0.2105 0.5120 0.053 Uiso 1 1 calc R
C51 C 0.6421(2) 0.5116(7) 0.52243(15) 0.0407(9) Uani 1 1 d .
H51 H 0.6733 0.4963 0.5627 0.049 Uiso 1 1 calc R
C52 C 0.6470(2) 0.7036(6) 0.49413(14) 0.0359(8) Uani 1 1 d .
H52 H 0.6815 0.8207 0.5150 0.043 Uiso 1 1 calc R
C53 C 0.6015(2) 0.7265(6) 0.43527(14) 0.0307(8) Uani 1 1 d .
H53 H 0.6052 0.8589 0.4159 0.037 Uiso 1 1 calc R
C54 C 0.49267(18) 0.5842(5) 0.34207(13) 0.0241(7) Uani 1 1 d .
H54 H 0.4628 0.4430 0.3282 0.029 Uiso 1 1 calc R
C55 C 0.4132(2) 0.7469(6) 0.33863(14) 0.0342(8) Uani 1 1 d .
H55A H 0.4408 0.8862 0.3528 0.051 Uiso 1 1 calc R
H55C H 0.3706 0.6986 0.3630 0.051 Uiso 1 1 calc R
H55B H 0.3768 0.7609 0.2979 0.051 Uiso 1 1 calc R
N56 N 0.55390(15) 0.6504(4) 0.30189(10) 0.0217(6) Uani 1 1 d D
H56A H 0.5134 0.6420 0.2640 0.026 Uiso 1 1 d RD
H56C H 0.5781 0.7751 0.3089 0.026 Uiso 1 1 d RD
H56B H 0.6021 0.5510 0.3048 0.026 Uiso 1 1 d RD

loop_
_atom_site_aniso_label
_atom_site_aniso_U_11
_atom_site_aniso_U_22
_atom_site_aniso_U_33
_atom_site_aniso_U_23
_atom_site_aniso_U_13
_atom_site_aniso_U_12
O1 0.0210(9) 0.0276(12) 0.0322(12) -0.0087(11) 0.0049(9) 0.0006(10)
C2 0.0229(14) 0.0194(17) 0.0246(16) 0.0011(14) 0.0063(13) 0.0035(13)
O3 0.0205(9) 0.0231(11) 0.0330(12) 0.0071(10) 0.0076(9) 0.0012(9)
C4 0.0259(15) 0.0220(17) 0.0412(19) 0.0025(16) 0.0137(15) -0.0036(14)
C5 0.0416(19) 0.033(2) 0.047(2) 0.0158(18) 0.0202(17) 0.0055(16)
O6 0.0328(11) 0.0403(14) 0.0336(13) 0.0109(12) 0.0105(10) 0.0027(11)
C7 0.0239(15) 0.033(2) 0.0294(18) 0.0068(16) 0.0072(13) -0.0028(14)
O8 0.0260(10) 0.0264(13) 0.0242(11) 0.0011(10) 0.0067(9) 0.0012(10)
C9 0.0196(14) 0.0245(18) 0.0324(17) -0.0044(14) 0.0063(13) -0.0021(13)
C10 0.0196(14) 0.0231(18) 0.0268(17) -0.0042(14) 0.0059(12) -0.0003(12)
O11 0.0209(10) 0.0506(16) 0.0273(12) -0.0111(11) 0.0041(9) 0.0002(10)
C12 0.0235(14) 0.0314(19) 0.0331(18) -0.0045(17) 0.0078(13) 0.0012(15)
C13 0.0215(14) 0.0219(17) 0.0198(15) 0.0007(13) 0.0027(12) -0.0013(13)
O14 0.0294(11) 0.0202(12) 0.0414(13) 0.0010(11) 0.0073(10) -0.0002(10)
O15 0.0192(9) 0.0255(12) 0.0314(12) 0.0014(10) 0.0063(9) -0.0001(9)
C16 0.0384(18) 0.046(2) 0.0280(18) 0.0004(17) 0.0095(15) -0.0035(17)
C17 0.0382(18) 0.046(2) 0.048(2) 0.002(2) 0.0209(17) -0.0099(19)
C18 0.0360(18) 0.050(2) 0.046(2) -0.020(2) 0.0069(17) -0.0098(17)
C19 0.0417(19) 0.051(3) 0.040(2) 0.0070(19) 0.0106(17) 0.0097(18)
C20 0.0262(14) 0.0314(19) 0.0292(18) 0.0004(16) 0.0117(13) 0.0046(15)
C21 0.0366(18) 0.035(2) 0.042(2) 0.0031(17) 0.0071(16) 0.0016(16)
C22 0.045(2) 0.055(3) 0.040(2) 0.019(2) 0.0153(18) 0.014(2)
C23 0.0389(18) 0.070(3) 0.0260(19) -0.001(2) 0.0053(16) 0.004(2)
C24 0.048(2) 0.052(3) 0.033(2) -0.0097(19) 0.0063(17) -0.0100(18)
C25 0.0445(19) 0.034(2) 0.0327(19) 0.0003(16) 0.0134(16) -0.0030(16)
C26 0.0250(14) 0.0329(19) 0.0303(18) 0.0006(15) 0.0091(13) 0.0081(14)
C27 0.0261(17) 0.091(3) 0.032(2) -0.003(2) 0.0083(15) -0.0131(19)
N28 0.0200(11) 0.0233(15) 0.0262(14) 0.0003(12) 0.0058(10) 0.0004(11)
O29 0.0219(10) 0.0323(13) 0.0344(12) 0.0121(11) 0.0063(9) 0.0002(10)
C30 0.0207(14) 0.0206(16) 0.0260(16) -0.0003(14) 0.0050(12) -0.0013(13)
O31 0.0197(9) 0.0223(11) 0.0391(13) -0.0078(11) 0.0103(9) -0.0017(9)
C32 0.0242(15) 0.0209(17) 0.049(2) -0.0039(16) 0.0141(15) 0.0024(14)
C33 0.0379(18) 0.034(2) 0.063(3) -0.024(2) 0.0236(19) -0.0076(17)
O34 0.0320(12) 0.0492(16) 0.0408(14) -0.0184(13) 0.0097(11) -0.0063(12)
C35 0.0240(15) 0.041(2) 0.0291(18) -0.0084(16) 0.0080(14) 0.0025(15)
O36 0.0252(10) 0.0265(12) 0.0262(12) -0.0014(10) 0.0074(9) 0.0011(10)
C37 0.0182(13) 0.0253(18) 0.0315(17) 0.0033(14) 0.0039(13) 0.0036(13)
C38 0.0186(13) 0.0226(17) 0.0272(17) 0.0023(14) 0.0033(12) -0.0013(13)
O39 0.0198(10) 0.0616(17) 0.0298(12) 0.0112(12) 0.0032(9) 0.0001(11)
C40 0.0222(15) 0.055(2) 0.0342(19) 0.0122(18) 0.0076(14) 0.0006(16)
C41 0.0219(14) 0.0236(18) 0.0206(16) -0.0006(13) 0.0057(12) 0.0020(13)
O42 0.0288(10) 0.0177(12) 0.0516(14) 0.0000(12) 0.0134(10) 0.0011(10)
O43 0.0181(9) 0.0263(12) 0.0319(12) -0.0005(10) 0.0051(9) -0.0011(9)
C44 0.0374(17) 0.065(3) 0.0288(19) -0.0027(19) 0.0068(15) 0.0107(19)
C45 0.0336(17) 0.047(2) 0.045(2) -0.005(2) 0.0181(16) 0.0084(18)
C46 0.040(2) 0.089(3) 0.059(3) 0.043(3) 0.008(2) 0.012(2)
C47 0.0412(19) 0.075(3) 0.032(2) -0.007(2) 0.0075(16) -0.010(2)
C48 0.0230(14) 0.0268(19) 0.0291(17) 0.0024(15) 0.0118(13) 0.0012(13)
C49 0.0490(19) 0.0251(18) 0.040(2) 0.0005(18) 0.0192(17) 0.0009(17)
C50 0.063(2) 0.033(2) 0.041(2) 0.0127(19) 0.0207(19) 0.012(2)
C51 0.0411(19) 0.055(3) 0.0259(19) 0.0093(19) 0.0074(16) 0.0156(18)
C52 0.0280(17) 0.047(2) 0.0303(19) 0.0010(17) 0.0031(15) -0.0033(15)
C53 0.0270(16) 0.033(2) 0.0329(19) 0.0040(16) 0.0079(14) -0.0033(15)
C54 0.0220(13) 0.0222(17) 0.0301(17) -0.0022(14) 0.0101(13) -0.0044(13)
C55 0.0214(15) 0.050(2) 0.0304(18) -0.0058(17) 0.0046(14) 0.0077(15)
N56 0.0195(11) 0.0194(14) 0.0259(14) -0.0011(12) 0.0050(10) -0.0017(10)

loop_
_atom_type_symbol
_atom_type_description
_atom_type_scat_dispersion_real
_atom_type_scat_dispersion_imag
_atom_type_scat_source
C C 0.0033 0.0016 'International Tables Vol C Tables 4.2.6.8 and 6.1.1.4'
H H 0.0000 0.0000 'International Tables Vol C Tables 4.2.6.8 and 6.1.1.4'
N N 0.0061 0.0033 'International Tables Vol C Tables 4.2.6.8 and 6.1.1.4'
O O 0.0106 0.0060 'International Tables Vol C Tables 4.2.6.8 and 6.1.1.4'

loop_
_geom_angle_atom_site_label_1
_geom_angle_atom_site_label_2
_geom_angle_atom_site_label_3
_geom_angle
C2 O1 C12 109.7(2)
O3 C2 O1 109.7(2)
O3 C2 C13 106.8(2)
O1 C2 C13 109.8(2)
O3 C2 C10 106.8(2)
O1 C2 C10 104.1(2)
C13 C2 C10 119.5(2)
C2 O3 C4 107.3(2)
O3 C4 C5 110.2(3)
O3 C4 C9 103.6(2)
C5 C4 C9 113.7(3)
O3 C4 H4 109.7
C5 C4 H4 109.7
C9 C4 H4 109.7
O6 C5 C4 113.0(3)
O6 C5 H5B 109.0
C4 C5 H5B 109.0
O6 C5 H5A 109.0
C4 C5 H5A 109.0
H5B C5 H5A 107.8
C7 O6 C5 113.6(2)
O6 C7 O8 108.9(2)
O6 C7 C16 106.5(3)
O8 C7 C16 106.6(3)
O6 C7 C17 112.0(3)
O8 C7 C17 111.2(3)
C16 C7 C17 111.3(3)
C9 O8 C7 113.9(2)
O8 C9 C10 108.7(2)
O8 C9 C4 111.9(2)
C10 C9 C4 102.7(2)
O8 C9 H9 111.1
C10 C9 H9 111.1
C4 C9 H9 111.1
O11 C10 C9 108.4(2)
O11 C10 C2 105.3(2)
C9 C10 C2 104.6(2)
O11 C10 H10 112.7
C9 C10 H10 112.7
C2 C10 H10 112.7
C10 O11 C12 109.0(2)
O1 C12 O11 104.8(2)
O1 C12 C18 108.4(3)
O11 C12 C18 108.6(3)
O1 C12 C19 110.2(2)
O11 C12 C19 110.3(3)
C18 C12 C19 114.1(3)
O14 C13 O15 126.3(3)
O14 C13 C2 118.5(2)
O15 C13 C2 115.2(3)
C7 C16 H16B 109.5
C7 C16 H16C 109.5
H16B C16 H16C 109.5
C7 C16 H16A 109.5
H16B C16 H16A 109.5
H16C C16 H16A 109.5
C7 C17 H17C 109.5
C7 C17 H17B 109.5
H17C C17 H17B 109.5
C7 C17 H17A 109.5
H17C C17 H17A 109.5
H17B C17 H17A 109.5
C12 C18 H18C 109.5
C12 C18 H18B 109.5
H18C C18 H18B 109.5
C12 C18 H18A 109.5
H18C C18 H18A 109.5
H18B C18 H18A 109.5
C12 C19 H19C 109.5
C12 C19 H19A 109.5
H19C C19 H19A 109.5
C12 C19 H19B 109.5
H19C C19 H19B 109.5
H19A C19 H19B 109.5
C25 C20 C21 118.2(3)
C25 C20 C26 119.5(3)
C21 C20 C26 122.2(3)
C20 C21 C22 120.4(3)
C20 C21 H21 119.8
C22 C21 H21 119.8
C23 C22 C21 120.2(3)
C23 C22 H22 119.9
C21 C22 H22 119.9
C24 C23 C22 119.3(3)
C24 C23 H23 120.4
C22 C23 H23 120.4
C23 C24 C25 120.6(3)
C23 C24 H24 119.7
C25 C24 H24 119.7
C24 C25 C20 121.3(3)
C24 C25 H25 119.4
C20 C25 H25 119.4
N28 C26 C20 110.2(2)
N28 C26 C27 108.4(3)
C20 C26 C27 114.0(3)
N28 C26 H26 108.0
C20 C26 H26 108.0
C27 C26 H26 108.0
C26 C27 H27A 109.5
C26 C27 H27B 109.5
H27A C27 H27B 109.5
C26 C27 H27C 109.5
H27A C27 H27C 109.5
H27B C27 H27C 109.5
C26 N28 H28C 115.2
C26 N28 H28A 113.4
H28C N28 H28A 101.7
C26 N28 H28B 119.5
H28C N28 H28B 100.3
H28A N28 H28B 104.5
C30 O29 C40 108.9(2)
O31 C30 O29 109.9(2)
O31 C30 C38 107.1(2)
O29 C30 C38 103.7(2)
O31 C30 C41 106.9(2)
O29 C30 C41 110.3(2)
C38 C30 C41 118.7(3)
C30 O31 C32 107.1(2)
O31 C32 C33 109.5(3)
O31 C32 C37 103.5(2)
C33 C32 C37 113.5(3)
O31 C32 H32 110.1
C33 C32 H32 110.1
C37 C32 H32 110.1
O34 C33 C32 112.2(3)
O34 C33 H33B 109.2
C32 C33 H33B 109.2
O34 C33 H33A 109.2
C32 C33 H33A 109.2
H33B C33 H33A 107.9
C35 O34 C33 114.2(3)
O34 C35 O36 109.0(2)
O34 C35 C44 107.1(3)
O36 C35 C44 106.0(3)
O34 C35 C45 112.0(3)
O36 C35 C45 110.8(2)
C44 C35 C45 111.6(3)
C37 O36 C35 114.5(2)
O36 C37 C38 107.3(2)
O36 C37 C32 111.9(2)
C38 C37 C32 102.8(2)
O36 C37 H37 111.5
C38 C37 H37 111.5
C32 C37 H37 111.5
O39 C38 C37 109.2(2)
O39 C38 C30 105.5(2)
C37 C38 C30 104.1(2)
O39 C38 H38 112.5
C37 C38 H38 112.5
C30 C38 H38 112.5
C38 O39 C40 108.2(2)
O29 C40 O39 104.4(2)
O29 C40 C46 108.7(3)
O39 C40 C46 108.2(3)
O29 C40 C47 110.1(3)
O39 C40 C47 110.3(3)
C46 C40 C47 114.6(3)
O42 C41 O43 127.0(3)
O42 C41 C30 117.7(2)
O43 C41 C30 115.3(3)
C35 C44 H44C 109.5
C35 C44 H44B 109.5
H44C C44 H44B 109.5
C35 C44 H44A 109.5
H44C C44 H44A 109.5
H44B C44 H44A 109.5
C35 C45 H45C 109.5
C35 C45 H45B 109.5
H45C C45 H45B 109.5
C35 C45 H45A 109.5
H45C C45 H45A 109.5
H45B C45 H45A 109.5
C40 C46 H46A 109.5
C40 C46 H46C 109.5
H46A C46 H46C 109.5
C40 C46 H46B 109.5
H46A C46 H46B 109.5
H46C C46 H46B 109.5
C40 C47 H47A 109.5
C40 C47 H47B 109.5
H47A C47 H47B 109.5
C40 C47 H47C 109.5
H47A C47 H47C 109.5
H47B C47 H47C 109.5
C49 C48 C53 119.2(3)
C49 C48 C54 119.8(3)
C53 C48 C54 120.8(3)
C50 C49 C48 120.4(3)
C50 C49 H49 119.8
C48 C49 H49 119.8
C51 C50 C49 120.3(3)
C51 C50 H50 119.9
C49 C50 H50 119.9
C50 C51 C52 120.0(3)
C50 C51 H51 120.0
C52 C51 H51 120.0
C51 C52 C53 120.2(3)
C51 C52 H52 119.9
C53 C52 H52 119.9
C48 C53 C52 120.0(3)
C48 C53 H53 120.0
C52 C53 H53 120.0
N56 C54 C55 109.4(2)
N56 C54 C48 111.8(2)
C55 C54 C48 111.3(2)
N56 C54 H54 108.0
C55 C54 H54 108.0
C48 C54 H54 108.0
C54 C55 H55A 109.5
C54 C55 H55C 109.5
H55A C55 H55C 109.5
C54 C55 H55B 109.5
H55A C55 H55B 109.5
H55C C55 H55B 109.5
C54 N56 H56A 104.9
C54 N56 H56C 114.0
H56A N56 H56C 111.4
C54 N56 H56B 108.3
H56A N56 H56B 108.6
H56C N56 H56B 109.4

loop_
_geom_bond_atom_site_label_1
_geom_bond_atom_site_label_2
_geom_bond_distance
O1 C2 1.422(3)
O1 C12 1.429(3)
C2 O3 1.412(3)
C2 C13 1.536(4)
C2 C10 1.545(4)
O3 C4 1.445(3)
C4 C5 1.499(5)
C4 C9 1.532(4)
C4 H4 1.0000
C5 O6 1.432(4)
C5 H5B 0.9900
C5 H5A 0.9900
O6 C7 1.420(4)
C7 O8 1.435(4)
C7 C16 1.496(5)
C7 C17 1.521(4)
O8 C9 1.421(4)
C9 C10 1.519(4)
C9 H9 1.0000
C10 O11 1.422(3)
C10 H10 1.0000
O11 C12 1.435(3)
C12 C18 1.504(5)
C12 C19 1.507(5)
C13 O14 1.240(4)
C13 O15 1.268(3)
C16 H16B 0.9800
C16 H16C 0.9800
C16 H16A 0.9800
C17 H17C 0.9800
C17 H17B 0.9800
C17 H17A 0.9800
C18 H18C 0.9800
C18 H18B 0.9800
C18 H18A 0.9800
C19 H19C 0.9800
C19 H19A 0.9800
C19 H19B 0.9800
C20 C25 1.383(4)
C20 C21 1.384(5)
C20 C26 1.515(4)
C21 C22 1.399(5)
C21 H21 0.9500
C22 C23 1.376(5)
C22 H22 0.9500
C23 C24 1.373(5)
C23 H23 0.9500
C24 C25 1.376(5)
C24 H24 0.9500
C25 H25 0.9500
C26 N28 1.499(3)
C26 C27 1.521(4)
C26 H26 1.0000
C27 H27A 0.9800
C27 H27B 0.9800
C27 H27C 0.9800
N28 H28C 0.8811
N28 H28A 0.9394
N28 H28B 0.9350
O29 C30 1.423(3)
O29 C40 1.430(4)
C30 O31 1.402(3)
C30 C38 1.544(4)
C30 C41 1.544(4)
O31 C32 1.439(3)
C32 C33 1.508(5)
C32 C37 1.528(4)
C32 H32 1.0000
C33 O34 1.423(4)
C33 H33B 0.9900
C33 H33A 0.9900
O34 C35 1.420(4)
C35 O36 1.437(4)
C35 C44 1.501(5)
C35 C45 1.525(4)
O36 C37 1.429(4)
C37 C38 1.513(4)
C37 H37 1.0000
C38 O39 1.421(3)
C38 H38 1.0000
O39 C40 1.434(3)
C40 C46 1.502(5)
C40 C47 1.514(5)
C41 O42 1.237(3)
C41 O43 1.266(3)
C44 H44C 0.9800
C44 H44B 0.9800
C44 H44A 0.9800
C45 H45C 0.9800
C45 H45B 0.9800
C45 H45A 0.9800
C46 H46A 0.9800
C46 H46C 0.9800
C46 H46B 0.9800
C47 H47A 0.9800
C47 H47B 0.9800
C47 H47C 0.9800
C48 C49 1.385(4)
C48 C53 1.388(4)
C48 C54 1.521(4)
C49 C50 1.385(5)
C49 H49 0.9500
C50 C51 1.372(5)
C50 H50 0.9500
C51 C52 1.379(5)
C51 H51 0.9500
C52 C53 1.389(4)
C52 H52 0.9500
C53 H53 0.9500
C54 N56 1.495(3)
C54 C55 1.517(4)
C54 H54 1.0000
C55 H55A 0.9800
C55 H55C 0.9800
C55 H55B 0.9800
N56 H56A 0.9428
N56 H56C 0.8516
N56 H56B 0.9204
